data_7124241
loop_
_publ_author_name
'Kou, Bo'
'Zhang, WeiChuan'
'Ji, Chengmin'
'Wu, Zhenyue'
'Zhang, Shuhua'
'Liu, Xitao'
'Luo, Junhua'

_publ_section_title
;
 Tunable Optical Absorption in Lead-Free Perovskite-Like Hybrids by Iodide
 Management
;
_journal_name_full 'Chemical Communications'
_journal_paper_doi 10.1039/C9CC05365D
_journal_year 2019
_chemical_formula_moiety 'Bi2 I8, C8 H22 N2 O'
_chemical_formula_sum 'C8 H22 Bi2 I8 N2 O'
_chemical_formula_weight 1595.43
_space_group_crystal_system monoclinic
_space_group_IT_number 14
_space_group_name_Hall '-P 2ybc'
_space_group_name_H-M_alt 'P 1 21/c 1'
_symmetry_space_group_name_Hall '-P 2ybc'
_symmetry_space_group_name_H-M 'P 1 21/c 1'
_atom_sites_solution_hydrogens geom
_atom_sites_solution_primary direct
_audit_creation_date 2019-03-15
_audit_creation_method
;
Olex2 1.2
(compiled 2018.05.29 svn.r3508 for OlexSys, GUI svn.r5506)
;
_audit_update_record
;
2019-07-08 deposited with the CCDC.    2019-09-16 downloaded from the CCDC.
;
_cell_angle_alpha 90
_cell_angle_beta 113.343(2)
_cell_angle_gamma 90
_cell_formula_units_Z 4
_cell_length_a 10.4885(7)
_cell_length_b 24.8912(17)
_cell_length_c 12.3295(9)
_cell_measurement_reflns_used 5332
_cell_measurement_temperature 273(2)
_cell_measurement_theta_max 23.51
_cell_measurement_theta_min 2.27
_cell_volume 2955.4(4)
_computing_molecular_graphics 'Olex2 (Dolomanov et al., 2009)'
_computing_publication_material 'Olex2 (Dolomanov et al., 2009)'
_computing_structure_refinement 'ShelXL (Sheldrick, 2015)'
_computing_structure_solution 'XS (Sheldrick, 2008)'
_diffrn_ambient_temperature 273.15
_diffrn_measured_fraction_theta_full 0.999
_diffrn_measured_fraction_theta_max 0.999
_diffrn_measurement_device_type 'Bruker APEX-II CCD'
_diffrn_measurement_method '\f and \w scans'
_diffrn_radiation_type MoK\a
_diffrn_radiation_wavelength 0.71073
_diffrn_reflns_av_R_equivalents 0.1221
_diffrn_reflns_av_unetI/netI 0.0807
_diffrn_reflns_Laue_measured_fraction_full 0.999
_diffrn_reflns_Laue_measured_fraction_max 0.999
_diffrn_reflns_limit_h_max 12
_diffrn_reflns_limit_h_min -12
_diffrn_reflns_limit_k_max 29
_diffrn_reflns_limit_k_min -29
_diffrn_reflns_limit_l_max 14
_diffrn_reflns_limit_l_min -14
_diffrn_reflns_number 33809
_diffrn_reflns_point_group_measured_fraction_full 0.999
_diffrn_reflns_point_group_measured_fraction_max 0.999
_diffrn_reflns_theta_full 25.000
_diffrn_reflns_theta_max 25.000
_diffrn_reflns_theta_min 2.268
_diffrn_standards_number 0
_exptl_absorpt_coefficient_mu 20.250
_exptl_absorpt_correction_type none
_exptl_crystal_colour red
_exptl_crystal_colour_primary red
_exptl_crystal_density_diffrn 3.586
_exptl_crystal_description plate
_exptl_crystal_F_000 2728
_refine_diff_density_max 1.556
_refine_diff_density_min -1.680
_refine_diff_density_rms 0.344
_refine_ls_extinction_method none
_refine_ls_goodness_of_fit_ref 1.008
_refine_ls_hydrogen_treatment constr
_refine_ls_matrix_type full
_refine_ls_number_parameters 194
_refine_ls_number_reflns 5204
_refine_ls_number_restraints 0
_refine_ls_restrained_S_all 1.008
_refine_ls_R_factor_all 0.0985
_refine_ls_R_factor_gt 0.0508
_refine_ls_shift/su_max 0.000
_refine_ls_shift/su_mean 0.000
_refine_ls_structure_factor_coef Fsqd
_refine_ls_weighting_details 'w=1/[\s^2^(Fo^2^)+(0.0438P)^2^] where P=(Fo^2^+2Fc^2^)/3'
_refine_ls_weighting_scheme calc
_refine_ls_wR_factor_gt 0.0991
_refine_ls_wR_factor_ref 0.1134
_reflns_Friedel_coverage 0.000
_reflns_number_gt 3404
_reflns_number_total 5204
_reflns_threshold_expression 'I > 2\s(I)'
_cod_data_source_file c9cc05365d2.cif
_cod_data_source_block a_CCDC1
_cod_database_code 7124241
_shelx_shelxl_version_number 2017/1
_shelx_space_group_comment
;
The symmetry employed for this shelxl refinement is uniquely defined
by the following loop, which should always be used as a source of
symmetry information in preference to the above space-group names.
They are only intended as comments.
;
_olex2_refinement_description
;
1. Fixed Uiso
 At 1.2 times of:
  All C(H,H) groups, All N(H) groups
 At 1.5 times of:
  All C(H,H,H) groups
2.a Ternary CH refined with riding coordinates:
 N2(H2), N1(H1)
2.b Secondary CH2 refined with riding coordinates:
 C5(H5A,H5B), C3(H3A,H3B), C6(H6A,H6B), C4(H4A,H4B)
2.c Idealised Me refined as rotating group:
 C7(H7A,H7B,H7C), C2(H2A,H2B,H2C), C1(H1A,H1B,H1C), C8(H8A,H8B,H8C)
;
_olex2_submission_special_instructions 'No special instructions were received'

loop_
_space_group_symop_operation_xyz
'x, y, z'
'-x, y+1/2, -z+1/2'
'-x, -y, -z'
'x, -y-1/2, z-1/2'

loop_
_atom_site_label
_atom_site_type_symbol
_atom_site_fract_x
_atom_site_fract_y
_atom_site_fract_z
_atom_site_U_iso_or_equiv
_atom_site_adp_type
_atom_site_occupancy
_atom_site_site_symmetry_order
_atom_site_calc_flag
_atom_site_refinement_flags_posn
Bi1 Bi 0.43753(6) 0.41235(3) 0.42329(6) 0.03814(19) Uani 1 1 d .
Bi2 Bi 0.83994(6) 0.36979(3) 0.69241(6) 0.0421(2) Uani 1 1 d .
I5 I 0.63788(11) 0.33045(5) 0.40411(10) 0.0468(3) Uani 1 1 d .
I8 I 0.26844(11) 0.51187(5) 0.45846(10) 0.0476(3) Uani 1 1 d .
I6 I 0.38647(12) 0.44564(5) 0.17105(10) 0.0512(3) Uani 1 1 d .
I4 I 0.51350(12) 0.37906(5) 0.68554(10) 0.0527(3) Uani 1 1 d .
I7 I 0.20075(12) 0.34121(5) 0.34514(11) 0.0541(3) Uani 1 1 d .
I3 I 0.98257(13) 0.43205(6) 0.90312(11) 0.0623(4) Uani 1 1 d .
I1 I 1.06676(13) 0.36117(6) 0.61625(12) 0.0652(4) Uani 1 1 d .
I2 I 0.88626(14) 0.26853(6) 0.81652(14) 0.0746(4) Uani 1 1 d .
O1 O 0.6344(12) 0.3587(5) 0.0712(11) 0.056(3) Uani 1 1 d .
N2 N 0.3864(14) 0.3122(6) 0.0494(12) 0.050(4) Uani 1 1 d .
H2 H 0.420101 0.345236 0.094979 0.060 Uiso 1 1 calc R
N1 N 0.7497(15) 0.4527(6) 0.2020(13) 0.055(4) Uani 1 1 d .
H1 H 0.670490 0.434702 0.209465 0.066 Uiso 1 1 calc R
C5 C 0.6117(18) 0.3047(7) 0.0259(17) 0.055(5) Uani 1 1 d .
H5A H 0.698674 0.285039 0.055455 0.066 Uiso 1 1 calc R
H5B H 0.576441 0.305350 -0.059628 0.066 Uiso 1 1 calc R
C7 C 0.307(2) 0.3263(8) -0.0780(17) 0.069(6) Uani 1 1 d .
H7A H 0.367028 0.344964 -0.107242 0.104 Uiso 1 1 calc GR
H7B H 0.229949 0.348928 -0.085334 0.104 Uiso 1 1 calc GR
H7C H 0.273433 0.294034 -0.122945 0.104 Uiso 1 1 calc GR
C3 C 0.741(2) 0.4416(8) 0.0813(18) 0.076(7) Uani 1 1 d .
H3A H 0.820551 0.458024 0.072357 0.092 Uiso 1 1 calc R
H3B H 0.658111 0.458264 0.024498 0.092 Uiso 1 1 calc R
C2 C 0.736(2) 0.5109(8) 0.221(2) 0.089(8) Uani 1 1 d .
H2A H 0.746910 0.516798 0.301193 0.134 Uiso 1 1 calc GR
H2B H 0.646291 0.523183 0.168159 0.134 Uiso 1 1 calc GR
H2C H 0.806736 0.530341 0.206312 0.134 Uiso 1 1 calc GR
C1 C 0.878(2) 0.4312(10) 0.2978(19) 0.094(8) Uani 1 1 d .
H1A H 0.950097 0.427710 0.268743 0.141 Uiso 1 1 calc GR
H1B H 0.858692 0.396708 0.322507 0.141 Uiso 1 1 calc GR
H1C H 0.907862 0.455492 0.363745 0.141 Uiso 1 1 calc GR
C6 C 0.5069(17) 0.2767(7) 0.0650(17) 0.058(5) Uani 1 1 d .
H6A H 0.473892 0.244188 0.019129 0.069 Uiso 1 1 calc R
H6B H 0.552565 0.266584 0.147504 0.069 Uiso 1 1 calc R
C4 C 0.739(2) 0.3830(9) 0.0538(19) 0.073(6) Uani 1 1 d .
H4A H 0.727285 0.378312 -0.027751 0.088 Uiso 1 1 calc R
H4B H 0.826513 0.366688 0.104064 0.088 Uiso 1 1 calc R
C8 C 0.290(2) 0.2841(9) 0.093(2) 0.099(9) Uani 1 1 d .
H8A H 0.215697 0.307995 0.088295 0.149 Uiso 1 1 calc GR
H8B H 0.339598 0.273400 0.173917 0.149 Uiso 1 1 calc GR
H8C H 0.251632 0.252888 0.045619 0.149 Uiso 1 1 calc GR

loop_
_atom_site_aniso_label
_atom_site_aniso_U_11
_atom_site_aniso_U_22
_atom_site_aniso_U_33
_atom_site_aniso_U_23
_atom_site_aniso_U_13
_atom_site_aniso_U_12
Bi1 0.0368(4) 0.0407(4) 0.0382(4) 0.0006(3) 0.0162(3) 0.0030(3)
Bi2 0.0356(4) 0.0477(5) 0.0415(4) -0.0014(3) 0.0138(3) -0.0005(3)
I5 0.0451(7) 0.0467(8) 0.0486(8) -0.0050(6) 0.0185(6) 0.0087(6)
I8 0.0471(7) 0.0414(7) 0.0580(8) -0.0008(6) 0.0247(6) 0.0036(6)
I6 0.0559(7) 0.0534(8) 0.0429(7) 0.0075(6) 0.0180(6) 0.0049(6)
I4 0.0487(7) 0.0699(9) 0.0439(7) 0.0063(6) 0.0229(6) 0.0049(7)
I7 0.0449(7) 0.0572(9) 0.0627(9) -0.0036(6) 0.0240(6) -0.0067(6)
I3 0.0596(8) 0.0791(10) 0.0534(8) -0.0222(7) 0.0280(7) -0.0205(7)
I1 0.0489(7) 0.0950(12) 0.0592(9) -0.0056(7) 0.0294(7) 0.0040(7)
I2 0.0621(9) 0.0578(9) 0.0888(11) 0.0215(8) 0.0140(8) -0.0056(7)
O1 0.059(8) 0.056(9) 0.068(9) -0.015(7) 0.041(7) -0.014(7)
N2 0.052(9) 0.059(11) 0.039(9) -0.017(7) 0.017(8) 0.004(8)
N1 0.063(10) 0.053(11) 0.065(11) -0.004(8) 0.042(9) -0.025(9)
C5 0.054(12) 0.039(12) 0.071(14) -0.013(10) 0.025(10) 0.004(10)
C7 0.069(14) 0.059(14) 0.073(16) 0.014(11) 0.021(12) 0.028(11)
C3 0.111(18) 0.063(16) 0.074(16) -0.011(12) 0.057(14) -0.038(14)
C2 0.114(19) 0.072(17) 0.11(2) -0.040(14) 0.079(16) -0.033(15)
C1 0.058(14) 0.13(2) 0.076(17) 0.016(15) 0.003(13) 0.017(14)
C6 0.038(10) 0.057(14) 0.076(15) -0.006(10) 0.021(10) -0.016(10)
C4 0.090(16) 0.075(17) 0.080(16) -0.024(12) 0.060(14) -0.015(14)
C8 0.066(15) 0.10(2) 0.14(2) -0.047(17) 0.046(16) -0.047(14)

loop_
_atom_type_symbol
_atom_type_description
_atom_type_scat_dispersion_real
_atom_type_scat_dispersion_imag
_atom_type_scat_source
C C 0.0033 0.0016 'International Tables Vol C Tables 4.2.6.8 and 6.1.1.4'
H H 0.0000 0.0000 'International Tables Vol C Tables 4.2.6.8 and 6.1.1.4'
Bi Bi -4.1077 10.2566 'International Tables Vol C Tables 4.2.6.8 and 6.1.1.4'
I I -0.4742 1.8119 'International Tables Vol C Tables 4.2.6.8 and 6.1.1.4'
N N 0.0061 0.0033 'International Tables Vol C Tables 4.2.6.8 and 6.1.1.4'
O O 0.0106 0.0060 'International Tables Vol C Tables 4.2.6.8 and 6.1.1.4'

loop_
_geom_angle_atom_site_label_1
_geom_angle_atom_site_label_2
_geom_angle_atom_site_label_3
_geom_angle
_geom_angle_site_symmetry_1
_geom_angle_site_symmetry_3
I5 Bi1 I8 170.56(4) . .
I5 Bi1 I8 82.34(3) . 3_666
I5 Bi1 I6 87.12(4) . .
I5 Bi1 I4 90.11(4) . .
I8 Bi1 I8 88.26(3) . 3_666
I6 Bi1 I8 92.82(3) . 3_666
I6 Bi1 I8 92.60(4) . .
I6 Bi1 I4 175.70(4) . .
I4 Bi1 I8 89.59(4) . .
I4 Bi1 I8 83.54(3) . 3_666
I7 Bi1 I5 95.37(4) . .
I7 Bi1 I8 94.07(4) . .
I7 Bi1 I8 173.96(4) . 3_666
I7 Bi1 I6 92.64(4) . .
I7 Bi1 I4 90.90(4) . .
I8 Bi2 I5 75.57(3) 3_666 .
I4 Bi2 I5 78.11(3) . .
I4 Bi2 I8 79.28(3) . 3_666
I3 Bi2 I5 163.78(4) . .
I3 Bi2 I8 88.24(4) . 3_666
I3 Bi2 I4 98.27(4) . .
I3 Bi2 I1 97.62(4) . .
I3 Bi2 I2 94.21(5) . .
I1 Bi2 I5 83.91(4) . .
I1 Bi2 I8 91.50(4) . 3_666
I1 Bi2 I4 161.33(4) . .
I2 Bi2 I5 101.66(4) . .
I2 Bi2 I8 170.86(4) . 3_666
I2 Bi2 I4 91.65(4) . .
I2 Bi2 I1 96.89(5) . .
Bi1 I5 Bi2 83.71(3) . .
Bi1 I8 Bi1 91.74(3) . 3_666
Bi1 I8 Bi2 78.82(3) 3_666 3_666
Bi1 I8 Bi2 132.79(4) . 3_666
Bi1 I4 Bi2 83.39(3) . .
C4 O1 C5 112.3(14) . .
C7 N2 H2 109.1 . .
C6 N2 H2 109.1 . .
C6 N2 C7 111.3(13) . .
C6 N2 C8 109.8(15) . .
C8 N2 H2 109.1 . .
C8 N2 C7 108.3(15) . .
C3 N1 H1 107.1 . .
C3 N1 C2 111.7(15) . .
C3 N1 C1 113.8(16) . .
C2 N1 H1 107.1 . .
C2 N1 C1 109.7(17) . .
C1 N1 H1 107.1 . .
O1 C5 H5A 109.8 . .
O1 C5 H5B 109.8 . .
O1 C5 C6 109.4(14) . .
H5A C5 H5B 108.2 . .
C6 C5 H5A 109.8 . .
C6 C5 H5B 109.8 . .
N2 C7 H7A 109.5 . .
N2 C7 H7B 109.5 . .
N2 C7 H7C 109.5 . .
H7A C7 H7B 109.5 . .
H7A C7 H7C 109.5 . .
H7B C7 H7C 109.5 . .
N1 C3 H3A 108.9 . .
N1 C3 H3B 108.9 . .
N1 C3 C4 113.5(16) . .
H3A C3 H3B 107.7 . .
C4 C3 H3A 108.9 . .
C4 C3 H3B 108.9 . .
N1 C2 H2A 109.5 . .
N1 C2 H2B 109.5 . .
N1 C2 H2C 109.5 . .
H2A C2 H2B 109.5 . .
H2A C2 H2C 109.5 . .
H2B C2 H2C 109.5 . .
N1 C1 H1A 109.5 . .
N1 C1 H1B 109.5 . .
N1 C1 H1C 109.5 . .
H1A C1 H1B 109.5 . .
H1A C1 H1C 109.5 . .
H1B C1 H1C 109.5 . .
N2 C6 C5 111.6(15) . .
N2 C6 H6A 109.3 . .
N2 C6 H6B 109.3 . .
C5 C6 H6A 109.3 . .
C5 C6 H6B 109.3 . .
H6A C6 H6B 108.0 . .
O1 C4 C3 110.2(16) . .
O1 C4 H4A 109.6 . .
O1 C4 H4B 109.6 . .
C3 C4 H4A 109.6 . .
C3 C4 H4B 109.6 . .
H4A C4 H4B 108.1 . .
N2 C8 H8A 109.5 . .
N2 C8 H8B 109.5 . .
N2 C8 H8C 109.5 . .
H8A C8 H8B 109.5 . .
H8A C8 H8C 109.5 . .
H8B C8 H8C 109.5 . .

loop_
_geom_bond_atom_site_label_1
_geom_bond_atom_site_label_2
_geom_bond_distance
_geom_bond_site_symmetry_2
Bi1 I5 3.0035(13) .
Bi1 I8 3.1747(13) .
Bi1 I8 3.4104(13) 3_666
Bi1 I6 3.0538(13) .
Bi1 I4 3.1200(13) .
Bi1 I7 2.8871(13) .
Bi2 I5 3.4807(13) .
Bi2 I8 3.4281(14) 3_666
Bi2 I4 3.3990(13) .
Bi2 I3 2.8824(14) .
Bi2 I1 2.8910(14) .
Bi2 I2 2.8883(15) .
O1 C5 1.438(18) .
O1 C4 1.34(2) .
N2 H2 0.9800 .
N2 C7 1.50(2) .
N2 C6 1.49(2) .
N2 C8 1.50(2) .
N1 H1 0.9800 .
N1 C3 1.48(2) .
N1 C2 1.48(2) .
N1 C1 1.49(2) .
C5 H5A 0.9700 .
C5 H5B 0.9700 .
C5 C6 1.53(2) .
C7 H7A 0.9600 .
C7 H7B 0.9600 .
C7 H7C 0.9600 .
C3 H3A 0.9700 .
C3 H3B 0.9700 .
C3 C4 1.50(2) .
C2 H2A 0.9600 .
C2 H2B 0.9600 .
C2 H2C 0.9600 .
C1 H1A 0.9600 .
C1 H1B 0.9600 .
C1 H1C 0.9600 .
C6 H6A 0.9700 .
C6 H6B 0.9700 .
C4 H4A 0.9700 .
C4 H4B 0.9700 .
C8 H8A 0.9600 .
C8 H8B 0.9600 .
C8 H8C 0.9600 .

loop_
_geom_torsion_atom_site_label_1
_geom_torsion_atom_site_label_2
_geom_torsion_atom_site_label_3
_geom_torsion_atom_site_label_4
_geom_torsion
O1 C5 C6 N2 45(2)
N1 C3 C4 O1 56(3)
C5 O1 C4 C3 169.5(16)
C7 N2 C6 C5 62.4(19)
C2 N1 C3 C4 -173.7(18)
C1 N1 C3 C4 61(2)
C4 O1 C5 C6 171.5(16)
C8 N2 C6 C5 -177.7(15)
